data_2014015
loop_
_publ_author_name
'Pretorius, Mari\'e'
'Williams, D. Bradley G.'
'Roodt, Andreas'
'Muller, Alfred'

_publ_section_title
;
 [2-(Anilinomethyl)phenyl]diphenylphosphine and
 {2-[(<i>N</i>-methylanilino)methyl]phenyl}diphenylphosphine
;
_journal_issue 6
_journal_name_full 'Acta Crystallographica Section C'
_journal_page_first o384
_journal_page_last o386
_journal_paper_doi 10.1107/S0108270104007693
_journal_volume 60
_journal_year 2004
_chemical_formula_iupac 'C25 H22 N P'
_chemical_formula_moiety 'C25 H22 N P'
_chemical_formula_sum 'C25 H22 N P'
_chemical_formula_weight 367.41
_space_group_IT_number 15
_symmetry_cell_setting monoclinic
_symmetry_space_group_name_Hall '-C 2yc'
_symmetry_space_group_name_H-M 'C 1 2/c 1'
_audit_creation_method 'WinGX routine CIF_UPDATE'
_cell_angle_alpha 90
_cell_angle_beta 94.50(3)
_cell_angle_gamma 90
_cell_formula_units_Z 8
_cell_length_a 22.174(4)
_cell_length_b 7.9968(16)
_cell_length_c 22.519(5)
_cell_measurement_reflns_used 789
_cell_measurement_temperature 293(2)
_cell_measurement_theta_max 21.45
_cell_measurement_theta_min 2.7
_cell_volume 3980.8(14)
_computing_cell_refinement 'SAINT-Plus (Bruker, 1999)'
_computing_data_collection 'SMART-NT (Bruker, 1998)'
_computing_data_reduction 'SAINT-Plus and XPREP (Bruker, 1999)'
_computing_molecular_graphics 'DIAMOND (Brandenburg & Berndt, 2001)'
_computing_publication_material 'WinGX (Farrugia, 1999)'
_computing_structure_refinement 'SHELXL97 (Sheldrick, 1997)'
_computing_structure_solution 'SIR2002 (Burla et al., 2003)'
_diffrn_measured_fraction_theta_full 0.994
_diffrn_measured_fraction_theta_max 0.994
_diffrn_measurement_device 'Bruker SMART 1K CCD area-detector'
_diffrn_measurement_method \w
_diffrn_radiation_source 'rotating anode'
_diffrn_radiation_type MoK\a
_diffrn_radiation_wavelength 0.71073
_diffrn_reflns_av_R_equivalents 0.0751
_diffrn_reflns_limit_h_max 29
_diffrn_reflns_limit_h_min -29
_diffrn_reflns_limit_k_max 10
_diffrn_reflns_limit_k_min -10
_diffrn_reflns_limit_l_max 24
_diffrn_reflns_limit_l_min -30
_diffrn_reflns_number 16110
_diffrn_reflns_theta_full 28.36
_diffrn_reflns_theta_max 28.36
_diffrn_reflns_theta_min 1.81
_diffrn_standards_decay_% 0
_diffrn_standards_interval_count 0
_diffrn_standards_interval_time 0
_diffrn_standards_number 0
_exptl_absorpt_coefficient_mu 0.147
_exptl_absorpt_correction_T_max 0.97
_exptl_absorpt_correction_T_min 0.95
_exptl_absorpt_correction_type multi-scan
_exptl_absorpt_process_details '(SADABS; Bruker, 1998)'
_exptl_crystal_colour colourless
_exptl_crystal_density_diffrn 1.226
_exptl_crystal_density_meas ?
_exptl_crystal_density_method 'not measured'
_exptl_crystal_description plates
_exptl_crystal_F_000 1552
_exptl_crystal_size_max 0.38
_exptl_crystal_size_mid 0.24
_exptl_crystal_size_min 0.04
_refine_diff_density_max 0.151
_refine_diff_density_min -0.186
_refine_ls_extinction_method none
_refine_ls_goodness_of_fit_ref 0.862
_refine_ls_hydrogen_treatment mixed
_refine_ls_matrix_type full
_refine_ls_number_parameters 248
_refine_ls_number_reflns 4943
_refine_ls_number_restraints 0
_refine_ls_restrained_S_all 0.862
_refine_ls_R_factor_gt 0.0455
_refine_ls_shift/su_max 0.001
_refine_ls_structure_factor_coef Fsqd
_refine_ls_weighting_details 'calc w = 1/[\s^2^(Fo^2^)+(0.0411P)^2^] where P=(Fo^2^+2Fc^2^)/3'
_refine_ls_weighting_scheme calc
_refine_ls_wR_factor_ref 0.1031
_reflns_number_gt 2201
_reflns_number_total 4943
_reflns_threshold_expression I>2\s(I)
_cod_data_source_file hj1003.cif
_cod_data_source_block I
_cod_depositor_comments
;
The following automatic conversions were performed:
'_symmetry_cell_setting' value 'Monoclinic' changed to 'monoclinic'
according to '/home/saulius/struct/CIF-dictionaries/cif_core.dic'
dictionary named 'cif_core.dic' version 2.4.1 from 2010-06-29.

Automatic conversion script
Id: cif_fix_enum 1527 2010-12-29 10:47:43Z saulius 

The following automatic conversions were performed:

'_symmetry_cell_setting' value 'Monoclinic' changed to 'monoclinic'
according to /home/saulius/struct/CIF-dictionaries/cif_core.dic
dictionary named 'cif_core.dic' version 2.4.1 from 2010-06-29.

Automatic conversion script
Id: cif_fix_values 1715 2011-07-08 13:25:40Z adriana 

The following automatic conversions were performed:

'_exptl_crystal_density_meas' value 'not measured' was changed to '?'
- the value is perceived as not measured.

Automatic conversion script
Id: cif_fix_values 3008 2015-01-20 13:52:24Z robertas 
;
_cod_original_cell_volume 3980.7(14)
_cod_original_sg_symbol_Hall -C2yc
_cod_original_sg_symbol_H-M 'C 2/c'
_cod_database_code 2014015
_cod_database_fobs_code 2014015

loop_
_symmetry_equiv_pos_as_xyz
'x, y, z'
'-x, y, -z+1/2'
'x+1/2, y+1/2, z'
'-x+1/2, y+1/2, -z+1/2'
'-x, -y, -z'
'x, -y, z-1/2'
'-x+1/2, -y+1/2, -z'
'x+1/2, -y+1/2, z-1/2'

loop_
_atom_site_label
_atom_site_fract_x
_atom_site_fract_y
_atom_site_fract_z
_atom_site_U_iso_or_equiv
_atom_site_adp_type
_atom_site_calc_flag
_atom_site_refinement_flags
_atom_site_occupancy
_atom_site_disorder_assembly
_atom_site_disorder_group
_atom_site_type_symbol
P 0.08620(2) 0.22436(7) 0.10666(2) 0.04918(17) Uani d . 1 . . P
N 0.02530(9) 0.3652(2) -0.08252(7) 0.0615(5) Uani d . 1 . . N
C13 0.09251(8) 0.0868(2) 0.04207(8) 0.0431(5) Uani d . 1 . . C
C01 0.11279(10) 0.0904(2) 0.16913(8) 0.0502(5) Uani d . 1 . . C
C18 0.06864(8) 0.1419(2) -0.01423(8) 0.0434(5) Uani d . 1 . . C
C07 0.15072(8) 0.3650(2) 0.10155(7) 0.0448(5) Uani d . 1 . . C
C08 0.15236(10) 0.5100(2) 0.13583(8) 0.0542(6) Uani d . 1 . . C
H08 0.1209 0.5326 0.1596 0.065 Uiso calc R 1 . . H
C20 0.06838(10) 0.4361(2) -0.11593(8) 0.0488(5) Uani d . 1 . . C
C16 0.09611(10) -0.1229(3) -0.05682(10) 0.0613(6) Uani d . 1 . . C
H16 0.0971 -0.1924 -0.0898 0.074 Uiso calc R 1 . . H
C09 0.20008(11) 0.6209(3) 0.13514(9) 0.0629(6) Uani d . 1 . . C
H09 0.2006 0.7165 0.1587 0.075 Uiso calc R 1 . . H
C19 0.04011(9) 0.3135(3) -0.02142(8) 0.0559(6) Uani d . 1 . . C
H19A 0.0034 0.3148 -0.0007 0.067 Uiso calc R 1 . . H
H19B 0.0676 0.3949 -0.0023 0.067 Uiso calc R 1 . . H
C06 0.17079(10) 0.0911(2) 0.19630(9) 0.0574(6) Uani d . 1 . . C
H06 0.2 0.1596 0.1814 0.069 Uiso calc R 1 . . H
C12 0.19853(9) 0.3374(3) 0.06684(9) 0.0593(6) Uani d . 1 . . C
H12 0.1987 0.2413 0.0436 0.071 Uiso calc R 1 . . H
C21 0.12973(9) 0.4280(2) -0.09905(9) 0.0538(5) Uani d . 1 . . C
H21 0.143 0.3732 -0.064 0.065 Uiso calc R 1 . . H
C17 0.07146(9) 0.0358(3) -0.06269(8) 0.0547(5) Uani d . 1 . . C
H17 0.0564 0.0724 -0.1002 0.066 Uiso calc R 1 . . H
C14 0.11712(9) -0.0722(2) 0.04693(9) 0.0553(5) Uani d . 1 . . C
H14 0.1327 -0.1098 0.0841 0.066 Uiso calc R 1 . . H
C10 0.24634(11) 0.5913(3) 0.10028(10) 0.0690(6) Uani d . 1 . . C
H10 0.2782 0.6669 0.0996 0.083 Uiso calc R 1 . . H
C15 0.11921(9) -0.1765(3) -0.00157(10) 0.0628(6) Uani d . 1 . . C
H15 0.1361 -0.2826 0.003 0.075 Uiso calc R 1 . . H
C25 0.04999(11) 0.5184(3) -0.16886(9) 0.0620(6) Uani d . 1 . . C
H25 0.0091 0.5247 -0.1814 0.074 Uiso calc R 1 . . H
C11 0.24577(10) 0.4487(3) 0.06592(10) 0.0740(7) Uani d . 1 . . C
H11 0.2773 0.4277 0.0421 0.089 Uiso calc R 1 . . H
C05 0.18624(12) -0.0091(3) 0.24556(10) 0.0759(7) Uani d . 1 . . C
H05 0.2255 -0.0069 0.2634 0.091 Uiso calc R 1 . . H
C23 0.15288(14) 0.5818(3) -0.18525(11) 0.0779(7) Uani d . 1 . . C
H23 0.1811 0.6307 -0.2083 0.093 Uiso calc R 1 . . H
C24 0.09213(14) 0.5902(3) -0.20248(10) 0.0757(7) Uani d . 1 . . C
H24 0.0793 0.6454 -0.2376 0.091 Uiso calc R 1 . . H
C22 0.17122(11) 0.4998(3) -0.13332(11) 0.0687(6) Uani d . 1 . . C
H22 0.2122 0.4928 -0.1213 0.082 Uiso calc R 1 . . H
C02 0.07125(12) -0.0126(3) 0.19318(10) 0.0816(8) Uani d . 1 . . C
H02 0.0316 -0.0142 0.1763 0.098 Uiso calc R 1 . . H
C04 0.14409(16) -0.1106(3) 0.26785(11) 0.0905(9) Uani d . 1 . . C
H04 0.1545 -0.1775 0.3008 0.109 Uiso calc R 1 . . H
C03 0.08701(14) -0.1132(4) 0.24164(12) 0.0991(9) Uani d . 1 . . C
H03 0.0583 -0.1834 0.2564 0.119 Uiso calc R 1 . . H
H1 -0.0112(10) 0.402(3) -0.0913(9) 0.074(8) Uiso d . 1 . . H

loop_
_atom_site_aniso_label
_atom_site_aniso_U_11
_atom_site_aniso_U_22
_atom_site_aniso_U_33
_atom_site_aniso_U_12
_atom_site_aniso_U_13
_atom_site_aniso_U_23
P 0.0519(3) 0.0544(4) 0.0414(3) 0.0045(3) 0.0047(2) -0.0038(2)
N 0.0484(12) 0.0870(14) 0.0487(11) 0.0118(11) 0.0019(9) 0.0168(9)
C13 0.0439(11) 0.0440(12) 0.0417(11) -0.0025(10) 0.0048(9) -0.0026(9)
C01 0.0586(14) 0.0560(13) 0.0360(11) -0.0005(11) 0.0045(10) -0.0055(9)
C18 0.0370(11) 0.0523(12) 0.0414(12) -0.0072(10) 0.0054(9) -0.0007(10)
C07 0.0543(13) 0.0414(12) 0.0379(11) 0.0054(10) -0.0014(9) -0.0024(9)
C08 0.0677(15) 0.0507(13) 0.0440(12) 0.0109(12) 0.0040(10) -0.0044(10)
C20 0.0586(14) 0.0468(12) 0.0413(12) 0.0086(11) 0.0044(10) -0.0018(9)
C16 0.0726(16) 0.0586(15) 0.0538(14) -0.0172(12) 0.0118(11) -0.0191(11)
C09 0.0816(17) 0.0421(13) 0.0629(14) 0.0045(13) -0.0072(13) -0.0115(10)
C19 0.0524(13) 0.0702(15) 0.0460(13) 0.0102(11) 0.0102(10) 0.0073(10)
C06 0.0703(16) 0.0542(13) 0.0472(13) 0.0021(12) 0.0017(11) -0.0043(10)
C12 0.0635(14) 0.0556(13) 0.0598(14) -0.0088(12) 0.0120(11) -0.0206(11)
C21 0.0556(14) 0.0485(12) 0.0570(13) 0.0019(11) 0.0035(11) 0.0021(10)
C17 0.0562(14) 0.0657(15) 0.0415(12) -0.0107(12) -0.0004(10) -0.0032(10)
C14 0.0668(14) 0.0495(13) 0.0489(12) 0.0003(11) 0.0010(10) -0.0028(10)
C10 0.0710(16) 0.0594(15) 0.0756(16) -0.0146(13) -0.0001(13) -0.0084(12)
C15 0.0799(16) 0.0440(13) 0.0652(16) -0.0016(11) 0.0100(12) -0.0072(11)
C25 0.0738(16) 0.0669(15) 0.0450(13) 0.0119(12) 0.0022(12) 0.0003(11)
C11 0.0676(16) 0.0796(18) 0.0773(17) -0.0176(14) 0.0215(13) -0.0225(13)
C05 0.0956(19) 0.0776(17) 0.0516(15) 0.0176(15) -0.0130(13) -0.0047(13)
C23 0.104(2) 0.0628(16) 0.0711(18) -0.0159(16) 0.0310(16) 0.0013(13)
C24 0.115(2) 0.0651(16) 0.0469(14) 0.0034(16) 0.0094(15) 0.0031(11)
C22 0.0689(16) 0.0568(15) 0.0813(18) -0.0066(12) 0.0123(13) -0.0017(13)
C02 0.0753(18) 0.102(2) 0.0663(17) -0.0172(15) 0.0003(13) 0.0206(15)
C04 0.139(3) 0.081(2) 0.0523(16) 0.018(2) 0.0120(17) 0.0174(14)
C03 0.111(2) 0.106(2) 0.082(2) -0.0147(19) 0.0172(18) 0.0330(17)

loop_
_atom_type_symbol
_atom_type_description
_atom_type_scat_dispersion_real
_atom_type_scat_dispersion_imag
_atom_type_scat_source
C C 0.0033 0.0016 'International Tables Vol C Tables 4.2.6.8 and 6.1.1.4'
H H 0 0 'International Tables Vol C Tables 4.2.6.8 and 6.1.1.4'
N N 0.0061 0.0033 'International Tables Vol C Tables 4.2.6.8 and 6.1.1.4'
P P 0.1023 0.0942 'International Tables Vol C Tables 4.2.6.8 and 6.1.1.4'

loop_
_geom_angle_atom_site_label_1
_geom_angle_atom_site_label_2
_geom_angle_atom_site_label_3
_geom_angle
_geom_angle_publ_flag
C01 P C07 101.66(9) y
C01 P C13 102.61(9) y
C07 P C13 102.09(8) y
C20 N C19 121.23(18) y
C20 N H1 114.1(14) ?
C19 N H1 116.8(14) ?
C14 C13 C18 118.50(17) ?
C14 C13 P 122.75(14) ?
C18 C13 P 118.67(14) ?
C02 C01 C06 117.17(19) ?
C02 C01 P 117.87(17) ?
C06 C01 P 124.85(16) ?
C17 C18 C13 118.75(18) ?
C17 C18 C19 120.93(17) ?
C13 C18 C19 120.32(16) ?
C12 C07 C08 117.28(18) ?
C12 C07 P 125.10(15) ?
C08 C07 P 117.61(15) ?
C09 C08 C07 121.01(19) ?
C09 C08 H08 119.5 ?
C07 C08 H08 119.5 ?
N C20 C21 122.49(18) ?
N C20 C25 119.36(19) ?
C21 C20 C25 118.15(19) ?
C15 C16 C17 119.23(18) ?
C15 C16 H16 120.4 ?
C17 C16 H16 120.4 ?
C10 C09 C08 120.5(2) ?
C10 C09 H09 119.7 ?
C08 C09 H09 119.7 ?
N C19 C18 114.94(16) ?
N C19 H19A 108.5 ?
C18 C19 H19A 108.5 ?
N C19 H19B 108.5 ?
C18 C19 H19B 108.5 ?
H19A C19 H19B 107.5 ?
C01 C06 C05 121.0(2) ?
C01 C06 H06 119.5 ?
C05 C06 H06 119.5 ?
C11 C12 C07 121.56(19) ?
C11 C12 H12 119.2 ?
C07 C12 H12 119.2 ?
C22 C21 C20 120.9(2) ?
C22 C21 H21 119.5 ?
C20 C21 H21 119.5 ?
C16 C17 C18 121.81(18) ?
C16 C17 H17 119.1 ?
C18 C17 H17 119.1 ?
C15 C14 C13 122.05(19) ?
C15 C14 H14 119 ?
C13 C14 H14 119 ?
C09 C10 C11 119.6(2) ?
C09 C10 H10 120.2 ?
C11 C10 H10 120.2 ?
C16 C15 C14 119.6(2) ?
C16 C15 H15 120.2 ?
C14 C15 H15 120.2 ?
C24 C25 C20 120.2(2) ?
C24 C25 H25 119.9 ?
C20 C25 H25 119.9 ?
C12 C11 C10 120.0(2) ?
C12 C11 H11 120 ?
C10 C11 H11 120 ?
C04 C05 C06 120.3(2) ?
C04 C05 H05 119.9 ?
C06 C05 H05 119.9 ?
C24 C23 C22 118.8(2) ?
C24 C23 H23 120.6 ?
C22 C23 H23 120.6 ?
C25 C24 C23 121.2(2) ?
C25 C24 H24 119.4 ?
C23 C24 H24 119.4 ?
C21 C22 C23 120.8(2) ?
C21 C22 H22 119.6 ?
C23 C22 H22 119.6 ?
C01 C02 C03 121.6(2) ?
C01 C02 H02 119.2 ?
C03 C02 H02 119.2 ?
C03 C04 C05 119.6(2) ?
C03 C04 H04 120.2 ?
C05 C04 H04 120.2 ?
C04 C03 C02 120.4(3) ?
C04 C03 H03 119.8 ?
C02 C03 H03 119.8 ?

loop_
_geom_bond_atom_site_label_1
_geom_bond_atom_site_label_2
_geom_bond_site_symmetry_2
_geom_bond_distance
_geom_bond_publ_flag
P C01 . 1.829(2) y
P C07 . 1.830(2) y
P C13 . 1.8378(19) y
N C20 . 1.383(2) y
N C19 . 1.450(2) y
N H1 . 0.87(2) ?
C13 C14 . 1.385(3) ?
C13 C18 . 1.406(2) ?
C01 C02 . 1.378(3) ?
C01 C06 . 1.380(3) ?
C18 C17 . 1.387(2) ?
C18 C19 . 1.514(3) ?
C07 C12 . 1.383(3) ?
C07 C08 . 1.392(2) ?
C08 C09 . 1.382(3) ?
C08 H08 . 0.93 ?
C20 C21 . 1.385(3) ?
C20 C25 . 1.394(3) ?
C16 C15 . 1.376(3) ?
C16 C17 . 1.384(3) ?
C16 H16 . 0.93 ?
C09 C10 . 1.361(3) ?
C09 H09 . 0.93 ?
C19 H19A . 0.97 ?
C19 H19B . 0.97 ?
C06 C05 . 1.389(3) ?
C06 H06 . 0.93 ?
C12 C11 . 1.376(3) ?
C12 H12 . 0.93 ?
C21 C22 . 1.372(3) ?
C21 H21 . 0.93 ?
C17 H17 . 0.93 ?
C14 C15 . 1.378(3) ?
C14 H14 . 0.93 ?
C10 C11 . 1.377(3) ?
C10 H10 . 0.93 ?
C15 H15 . 0.93 ?
C25 C24 . 1.374(3) ?
C25 H25 . 0.93 ?
C11 H11 . 0.93 ?
C05 C04 . 1.363(3) ?
C05 H05 . 0.93 ?
C23 C24 . 1.374(3) ?
C23 C22 . 1.374(3) ?
C23 H23 . 0.93 ?
C24 H24 . 0.93 ?
C22 H22 . 0.93 ?
C02 C03 . 1.379(3) ?
C02 H02 . 0.93 ?
C04 C03 . 1.354(4) ?
C04 H04 . 0.93 ?
C03 H03 . 0.93 ?

loop_
_geom_torsion_atom_site_label_1
_geom_torsion_atom_site_label_2
_geom_torsion_atom_site_label_3
_geom_torsion_atom_site_label_4
_geom_torsion
_geom_torsion_publ_flag
C01 P C13 C14 -4.49(18) ?
C07 P C13 C14 100.56(17) ?
C01 P C13 C18 172.24(15) ?
C07 P C13 C18 -82.71(15) ?
C07 P C01 C02 168.20(17) ?
C13 P C01 C02 -86.41(18) ?
C07 P C01 C06 -8.05(19) ?
C13 P C01 C06 97.34(18) ?
C14 C13 C18 C17 -0.9(3) ?
P C13 C18 C17 -177.77(14) ?
C14 C13 C18 C19 178.73(17) ?
P C13 C18 C19 1.9(2) ?
C01 P C07 C12 90.71(17) ?
C13 P C07 C12 -15.08(18) ?
C01 P C07 C08 -88.35(15) ?
C13 P C07 C08 165.86(14) ?
C12 C07 C08 C09 -0.2(3) ?
P C07 C08 C09 178.89(15) ?
C19 N C20 C21 15.0(3) ?
C19 N C20 C25 -165.43(18) ?
C07 C08 C09 C10 0.7(3) ?
C20 N C19 C18 -83.4(2) y
C17 C18 C19 N -9.0(3) ?
C13 C18 C19 N 171.35(17) ?
C02 C01 C06 C05 0.4(3) ?
P C01 C06 C05 176.66(15) ?
C08 C07 C12 C11 -0.2(3) ?
P C07 C12 C11 -179.30(16) ?
N C20 C21 C22 179.95(19) ?
C25 C20 C21 C22 0.3(3) ?
C15 C16 C17 C18 -0.9(3) ?
C13 C18 C17 C16 1.1(3) ?
C19 C18 C17 C16 -178.52(18) ?
C18 C13 C14 C15 0.5(3) ?
P C13 C14 C15 177.21(15) ?
C08 C09 C10 C11 -0.7(3) ?
C17 C16 C15 C14 0.4(3) ?
C13 C14 C15 C16 -0.2(3) ?
N C20 C25 C24 179.75(19) ?
C21 C20 C25 C24 -0.6(3) ?
C07 C12 C11 C10 0.3(3) ?
C09 C10 C11 C12 0.2(3) ?
C01 C06 C05 C04 0.2(3) ?
C20 C25 C24 C23 0.5(3) ?
C22 C23 C24 C25 0.0(4) ?
C20 C21 C22 C23 0.1(3) ?
C24 C23 C22 C21 -0.3(3) ?
C06 C01 C02 C03 -1.2(3) ?
P C01 C02 C03 -177.7(2) ?
C06 C05 C04 C03 0.0(4) ?
C05 C04 C03 C02 -0.8(4) ?
C01 C02 C03 C04 1.4(4) ?

loop_
_cod_related_entry_id
_cod_related_entry_database
_cod_related_entry_code
1 ChemSpider 21134218
